data_4349517
loop_
_publ_author_name
'Li, Hong-Qing'
'Ding, Zhong-Yu'
'Pan, Yao'
'Liu, Chun-Hua'
'Zhu, Yuan-Yuan'

_publ_section_title
;
 Fluorescence tuning of Zn(ii)-based metallo-supramolecular coordination
 polymers and their application for picric acid detection
;
_journal_issue 11
_journal_name_full 'Inorganic Chemistry Frontiers'
_journal_page_first 1363
_journal_paper_doi 10.1039/C6QI00267F
_journal_volume 3
_journal_year 2016
_chemical_formula_moiety 'C48 H48 N6 O4, 2(C H4 O)'
_chemical_formula_sum 'C50 H56 N6 O6'
_chemical_formula_weight 837.02
_chemical_name_common L3
_chemical_name_systematic L3
_space_group_crystal_system triclinic
_space_group_IT_number 2
_space_group_name_Hall '-P 1'
_space_group_name_H-M_alt 'P -1'
_atom_sites_solution_hydrogens geom
_atom_sites_solution_primary direct
_audit_creation_date 2016-04-02
_audit_creation_method
;
Olex2 1.2
(compiled 2016.02.19 svn.r3266 for OlexSys, GUI svn.r5155)
;
_audit_update_record
;
2016-04-02 deposited with the CCDC.
2016-08-23 downloaded from the CCDC.
;
_cell_angle_alpha 86.03(3)
_cell_angle_beta 67.18(3)
_cell_angle_gamma 69.76(3)
_cell_formula_units_Z 1
_cell_length_a 10.240(2)
_cell_length_b 10.250(2)
_cell_length_c 12.374(3)
_cell_measurement_reflns_used 3588
_cell_measurement_temperature 153.1500
_cell_measurement_theta_max 27.4855
_cell_measurement_theta_min 1.7906
_cell_volume 1120.0(5)
_computing_cell_refinement 'CrystalClear (Rigaku Inc., 2008)'
_computing_data_collection 'CrystalClear (Rigaku Inc., 2008)'
_computing_data_reduction 'CrystalClear (Rigaku Inc., 2008)'
_computing_molecular_graphics 'Olex2 (Dolomanov et al., 2009)'
_computing_publication_material 'Olex2 (Dolomanov et al., 2009)'
_computing_structure_refinement 'XL (Sheldrick, 2008)'
_computing_structure_solution
;
????
;
_diffrn_ambient_temperature 153.1500
_diffrn_detector_area_resol_mean 28.5714
_diffrn_measured_fraction_theta_full 0.995
_diffrn_measured_fraction_theta_max 0.994
_diffrn_measurement_details
;
scan:
	Number of images: 360
	           Slice: -110.0000 - 70.0000
	     Image width: 0.5000
	        Exp time: 3.0000
	   Rotation axis: Omega
	           Omega: 0.0000
	             Chi: 45.0000
	             Phi: 0.0000
	             XTD: 45.0059
	          2theta: -20.1893
scan:
	Number of images: 342
	           Slice: -110.0000 - 61.0000
	     Image width: 0.5000
	        Exp time: 3.0000
	   Rotation axis: Omega
	           Omega: 0.0000
	             Chi: 45.0000
	             Phi: 270.0000
	             XTD: 45.0059
	          2theta: -20.1893
scan:
	Number of images: 304
	           Slice: -110.0000 - 42.0000
	     Image width: 0.5000
	        Exp time: 3.0000
	   Rotation axis: Omega
	           Omega: 0.0000
	             Chi: 45.0000
	             Phi: 90.0000
	             XTD: 45.0059
	          2theta: -20.1893
scan:
	Number of images: 204
	           Slice: -42.0000 - 60.0000
	     Image width: 0.5000
	        Exp time: 3.0000
	   Rotation axis: Omega
	           Omega: 0.0000
	             Chi: 45.0000
	             Phi: 180.0000
	             XTD: 45.0059
	          2theta: -20.1893
;
_diffrn_measurement_device
;
Saturn724+ (2x2 bin mode)
;
_diffrn_measurement_device_details
;
AFC10: Fixed Chi 2 circle
;
_diffrn_measurement_device_type 'Bruker P4'
_diffrn_measurement_method dtprofit.ref
_diffrn_orient_matrix_type d*Trek
_diffrn_orient_matrix_UB_11 -0.0221
_diffrn_orient_matrix_UB_12 0.1040
_diffrn_orient_matrix_UB_13 -0.0382
_diffrn_orient_matrix_UB_21 0.1003
_diffrn_orient_matrix_UB_22 -0.0237
_diffrn_orient_matrix_UB_23 -0.0157
_diffrn_orient_matrix_UB_31 -0.0172
_diffrn_orient_matrix_UB_32 -0.0626
_diffrn_orient_matrix_UB_33 -0.0593
_diffrn_radiation_detector CCD
_diffrn_radiation_monochromator 'Graphite Monochromator'
_diffrn_radiation_type MoK\a
_diffrn_radiation_wavelength 0.71073
_diffrn_reflns_av_R_equivalents 0.0460
_diffrn_reflns_av_unetI/netI 0.0474
_diffrn_reflns_Laue_measured_fraction_full 0.995
_diffrn_reflns_Laue_measured_fraction_max 0.994
_diffrn_reflns_limit_h_max 12
_diffrn_reflns_limit_h_min -12
_diffrn_reflns_limit_k_max 12
_diffrn_reflns_limit_k_min -12
_diffrn_reflns_limit_l_max 15
_diffrn_reflns_limit_l_min -15
_diffrn_reflns_number 13739
_diffrn_reflns_point_group_measured_fraction_full 0.995
_diffrn_reflns_point_group_measured_fraction_max 0.994
_diffrn_reflns_theta_full 25.242
_diffrn_reflns_theta_max 26.020
_diffrn_reflns_theta_min 2.532
_diffrn_source 'Rotating Anode'
_diffrn_source_current 90.0000
_diffrn_source_power 4.5000
_diffrn_source_voltage 50.0000
_exptl_absorpt_coefficient_mu 0.082
_exptl_absorpt_correction_T_max 1.0000
_exptl_absorpt_correction_T_min 0.9212
_exptl_absorpt_correction_type multi-scan
_exptl_absorpt_process_details 'Higashi, T. (1995).'
_exptl_crystal_colour Colorless
_exptl_crystal_density_diffrn 1.241
_exptl_crystal_description plate
_exptl_crystal_F_000 446
_exptl_crystal_recrystallization_method 'Re-crystallisation from solvent'
_exptl_crystal_size_max 0.13
_exptl_crystal_size_mid 0.12
_exptl_crystal_size_min 0.08
_refine_diff_density_max 0.249
_refine_diff_density_min -0.215
_refine_diff_density_rms 0.044
_refine_ls_extinction_method none
_refine_ls_goodness_of_fit_ref 1.110
_refine_ls_hydrogen_treatment constr
_refine_ls_matrix_type full
_refine_ls_number_parameters 286
_refine_ls_number_reflns 4390
_refine_ls_number_restraints 0
_refine_ls_restrained_S_all 1.110
_refine_ls_R_factor_all 0.0614
_refine_ls_R_factor_gt 0.0550
_refine_ls_shift/su_max 0.000
_refine_ls_shift/su_mean 0.000
_refine_ls_structure_factor_coef Fsqd
_refine_ls_weighting_details 'w=1/[\s^2^(Fo^2^)+(0.0620P)^2^+0.4380P] where P=(Fo^2^+2Fc^2^)/3'
_refine_ls_weighting_scheme calc
_refine_ls_wR_factor_gt 0.1351
_refine_ls_wR_factor_ref 0.1392
_reflns_Friedel_coverage 0.000
_reflns_number_gt 4005
_reflns_number_total 4390
_reflns_threshold_expression 'I > 2\s(I)'
_cod_data_source_file c6qi00267f2.cif
_cod_data_source_block L3
_cod_depositor_comments
;
The following automatic conversions were performed:

data item '_exptl_absorpt_correction_type' value 'Multi-scan' was
changed to 'multi-scan' in accordance with the
/home/saulius/struct/COD-crude-data/automatic-downloads/DataCite-retrospective/RSC/depositions/lib/dictionaries/cif_core.dic
dictionary named 'cif_core.dic' version 2.4.2 last updated on
2011-04-26.

Automatic conversion script
Id: cif_fix_values 6909 2019-04-08 15:41:33Z antanas 
;
_cod_original_cell_volume 1120.1(5)
_cod_database_code 4349517
_shelx_space_group_comment
;
The symmetry employed for this shelxl refinement is uniquely defined
by the following loop, which should always be used as a source of
symmetry information in preference to the above space-group names.
They are only intended as comments.
;
_diffrn_number_total 5121
_olex2_refinement_description
;
1. Fixed Uiso
 At 1.2 times of:
  All C(H) groups, All C(H,H) groups
 At 1.5 times of:
  All C(H,H,H) groups, All O(H) groups
2.a Secondary CH2 refined with riding coordinates:
 C4(H4A,H4B), C12(H12A,H12B)
2.b Aromatic/amide H refined with riding coordinates:
 C7(H7), C9(H9), C17(H17), C18(H18), C20(H20), C21(H21), C23(H23), C24(H24)
2.c Idealised Me refined as rotating group:
 C1(H1A,H1B,H1C), C2(H2A,H2B,H2C), C14(H14A,H14B,H14C), C15(H15A,H15B,H15C),
 C25(H25A,H25B,H25C)
2.d Idealised tetrahedral OH refined as rotating group:
 O3(H3)
;
_shelx_shelxl_version_number 2014/7
_olex2_submission_special_instructions 'No special instructions were received'
_solvent_exptl_crystal_recrystallization_method chloroform/methanol

loop_
_space_group_symop_operation_xyz
'x, y, z'
'-x, -y, -z'

loop_
_atom_site_label
_atom_site_type_symbol
_atom_site_fract_x
_atom_site_fract_y
_atom_site_fract_z
_atom_site_U_iso_or_equiv
_atom_site_adp_type
_atom_site_occupancy
_atom_site_site_symmetry_order
_atom_site_calc_flag
_atom_site_refinement_flags_posn
O1 O -0.10345(14) 0.73517(15) 0.82892(11) 0.0367(3) Uani 1 1 d .
O2 O 0.13353(13) 0.54011(13) 0.43914(10) 0.0301(3) Uani 1 1 d .
N1 N -0.02416(18) 0.88834(18) 0.88557(13) 0.0392(4) Uani 1 1 d .
N2 N 0.13122(15) 0.68735(14) 0.61185(12) 0.0238(3) Uani 1 1 d .
N3 N 0.33589(17) 0.57980(16) 0.30442(12) 0.0303(3) Uani 1 1 d .
C1 C -0.1306(2) 0.8351(2) 1.08946(17) 0.0427(5) Uani 1 1 d .
H1A H -0.0583 0.7423 1.0664 0.064 Uiso 1 1 calc GR
H1B H -0.2210 0.8322 1.1525 0.064 Uiso 1 1 calc GR
H1C H -0.0891 0.8917 1.1153 0.064 Uiso 1 1 calc GR
C2 C -0.2724(3) 1.0482(2) 1.01522(19) 0.0489(5) Uani 1 1 d .
H2A H -0.2252 1.1014 1.0382 0.073 Uiso 1 1 calc GR
H2B H -0.3655 1.0532 1.0789 0.073 Uiso 1 1 calc GR
H2C H -0.2926 1.0855 0.9477 0.073 Uiso 1 1 calc GR
C3 C -0.1679(2) 0.8973(2) 0.98501(15) 0.0351(4) Uani 1 1 d .
C4 C -0.2295(2) 0.8092(2) 0.93489(16) 0.0412(5) Uani 1 1 d .
H4A H -0.2620 0.7442 0.9906 0.049 Uiso 1 1 calc R
H4B H -0.3142 0.8684 0.9166 0.049 Uiso 1 1 calc R
C5 C 0.00015(19) 0.79733(18) 0.80973(14) 0.0270(4) Uani 1 1 d .
C6 C 0.13539(18) 0.75610(17) 0.69793(14) 0.0240(3) Uani 1 1 d .
C7 C 0.25615(18) 0.79603(17) 0.68779(14) 0.0250(4) Uani 1 1 d .
H7 H 0.2532 0.8419 0.7514 0.030 Uiso 1 1 calc R
C8 C 0.38139(17) 0.76700(17) 0.58198(14) 0.0229(3) Uani 1 1 d .
C9 C 0.37682(18) 0.69827(17) 0.49068(14) 0.0237(3) Uani 1 1 d .
H9 H 0.4569 0.6774 0.4177 0.028 Uiso 1 1 calc R
C10 C 0.25147(17) 0.66116(16) 0.50964(13) 0.0225(3) Uani 1 1 d .
C11 C 0.24515(17) 0.59182(16) 0.41092(14) 0.0229(3) Uani 1 1 d .
C12 C 0.1605(2) 0.4660(2) 0.33158(15) 0.0339(4) Uani 1 1 d .
H12A H 0.0701 0.4954 0.3146 0.041 Uiso 1 1 calc R
H12B H 0.1922 0.3660 0.3383 0.041 Uiso 1 1 calc R
C13 C 0.2875(2) 0.50619(18) 0.23534(14) 0.0290(4) Uani 1 1 d .
C14 C 0.2295(3) 0.6070(2) 0.15429(19) 0.0493(5) Uani 1 1 d .
H14A H 0.1440 0.6848 0.2006 0.074 Uiso 1 1 calc GR
H14B H 0.2000 0.5601 0.1081 0.074 Uiso 1 1 calc GR
H14C H 0.3080 0.6397 0.1031 0.074 Uiso 1 1 calc GR
C15 C 0.4208(2) 0.3802(2) 0.16564(17) 0.0402(5) Uani 1 1 d .
H15A H 0.5016 0.4099 0.1142 0.060 Uiso 1 1 calc GR
H15B H 0.3909 0.3331 0.1199 0.060 Uiso 1 1 calc GR
H15C H 0.4543 0.3179 0.2187 0.060 Uiso 1 1 calc GR
C16 C 0.51074(18) 0.81172(17) 0.56623(14) 0.0230(3) Uani 1 1 d .
C17 C 0.65551(19) 0.74331(18) 0.48323(15) 0.0277(4) Uani 1 1 d .
H17 H 0.6729 0.6662 0.4373 0.033 Uiso 1 1 calc R
C18 C 0.77356(18) 0.78855(18) 0.46819(16) 0.0287(4) Uani 1 1 d .
H18 H 0.8692 0.7412 0.4123 0.034 Uiso 1 1 calc R
C19 C 0.75194(18) 0.90413(17) 0.53542(14) 0.0246(3) Uani 1 1 d .
C20 C 0.60709(18) 0.97202(17) 0.61954(14) 0.0251(3) Uani 1 1 d .
H20 H 0.5899 1.0482 0.6663 0.030 Uiso 1 1 calc R
C21 C 0.48885(18) 0.92684(17) 0.63388(14) 0.0251(3) Uani 1 1 d .
H21 H 0.3931 0.9741 0.6896 0.030 Uiso 1 1 calc R
C22 C 0.87847(17) 0.95353(17) 0.51767(15) 0.0243(3) Uani 1 1 d .
C23 C 0.99434(18) 0.93900(18) 0.40659(15) 0.0273(4) Uani 1 1 d .
H23 H 0.9913 0.8984 0.3431 0.033 Uiso 1 1 calc R
C24 C 1.11334(18) 0.98395(18) 0.38947(15) 0.0270(4) Uani 1 1 d .
H24 H 1.1892 0.9723 0.3148 0.032 Uiso 1 1 calc R
O3 O 0.58849(18) 0.66445(18) 0.18042(16) 0.0584(5) Uani 1 1 d .
H3 H 0.5089 0.6489 0.2090 0.088 Uiso 1 1 calc GR
C25 C 0.7083(3) 0.5443(3) 0.1821(2) 0.0604(6) Uani 1 1 d .
H25A H 0.7356 0.4781 0.1189 0.091 Uiso 1 1 calc GR
H25B H 0.6769 0.5035 0.2557 0.091 Uiso 1 1 calc GR
H25C H 0.7938 0.5696 0.1727 0.091 Uiso 1 1 calc GR

loop_
_atom_site_aniso_label
_atom_site_aniso_U_11
_atom_site_aniso_U_22
_atom_site_aniso_U_33
_atom_site_aniso_U_23
_atom_site_aniso_U_13
_atom_site_aniso_U_12
O1 0.0307(7) 0.0530(8) 0.0287(6) -0.0127(6) 0.0006(5) -0.0281(6)
O2 0.0278(6) 0.0446(7) 0.0228(6) -0.0078(5) -0.0040(5) -0.0230(6)
N1 0.0349(9) 0.0548(10) 0.0277(8) -0.0124(7) 0.0022(7) -0.0288(8)
N2 0.0229(7) 0.0278(7) 0.0230(7) -0.0008(5) -0.0066(5) -0.0137(6)
N3 0.0346(8) 0.0373(8) 0.0230(7) -0.0029(6) -0.0062(6) -0.0220(7)
C1 0.0415(11) 0.0513(12) 0.0352(10) -0.0058(9) -0.0095(9) -0.0204(10)
C2 0.0511(13) 0.0529(13) 0.0374(11) -0.0059(9) -0.0097(10) -0.0183(11)
C3 0.0304(9) 0.0483(11) 0.0254(9) -0.0095(8) -0.0006(7) -0.0216(9)
C4 0.0331(10) 0.0609(13) 0.0295(9) -0.0106(9) 0.0005(8) -0.0281(10)
C5 0.0261(8) 0.0357(9) 0.0239(8) -0.0009(7) -0.0076(7) -0.0182(7)
C6 0.0237(8) 0.0280(8) 0.0223(8) -0.0003(6) -0.0068(7) -0.0133(7)
C7 0.0260(8) 0.0305(9) 0.0231(8) -0.0003(6) -0.0092(7) -0.0151(7)
C8 0.0216(8) 0.0238(8) 0.0260(8) 0.0016(6) -0.0096(6) -0.0106(6)
C9 0.0212(8) 0.0281(8) 0.0232(8) -0.0013(6) -0.0058(6) -0.0126(7)
C10 0.0225(8) 0.0249(8) 0.0218(8) -0.0010(6) -0.0073(6) -0.0110(6)
C11 0.0226(8) 0.0255(8) 0.0227(8) -0.0004(6) -0.0078(6) -0.0117(7)
C12 0.0367(10) 0.0465(11) 0.0246(9) -0.0082(8) -0.0080(8) -0.0239(9)
C13 0.0329(9) 0.0344(9) 0.0232(8) -0.0041(7) -0.0087(7) -0.0172(8)
C14 0.0631(14) 0.0495(13) 0.0353(11) 0.0026(9) -0.0240(10) -0.0138(11)
C15 0.0366(10) 0.0456(11) 0.0369(10) -0.0118(9) -0.0109(8) -0.0137(9)
C16 0.0222(8) 0.0281(8) 0.0236(8) 0.0031(6) -0.0102(6) -0.0132(7)
C17 0.0250(8) 0.0274(9) 0.0335(9) -0.0042(7) -0.0111(7) -0.0115(7)
C18 0.0184(8) 0.0298(9) 0.0362(9) -0.0048(7) -0.0079(7) -0.0081(7)
C19 0.0219(8) 0.0262(8) 0.0304(9) 0.0031(7) -0.0127(7) -0.0112(7)
C20 0.0258(8) 0.0274(8) 0.0267(8) -0.0006(7) -0.0106(7) -0.0138(7)
C21 0.0219(8) 0.0301(9) 0.0238(8) -0.0008(6) -0.0064(6) -0.0118(7)
C22 0.0205(8) 0.0242(8) 0.0319(9) 0.0023(7) -0.0122(7) -0.0097(6)
C23 0.0251(8) 0.0305(9) 0.0312(9) -0.0020(7) -0.0124(7) -0.0126(7)
C24 0.0220(8) 0.0322(9) 0.0294(8) 0.0005(7) -0.0096(7) -0.0126(7)
O3 0.0460(9) 0.0654(11) 0.0664(11) 0.0251(8) -0.0145(8) -0.0346(8)
C25 0.0566(15) 0.0586(15) 0.0709(17) 0.0099(13) -0.0260(13) -0.0254(12)

loop_
_atom_type_symbol
_atom_type_description
_atom_type_scat_dispersion_real
_atom_type_scat_dispersion_imag
_atom_type_scat_source
C C 0.0033 0.0016 'International Tables Vol C Tables 4.2.6.8 and 6.1.1.4'
H H 0.0000 0.0000 'International Tables Vol C Tables 4.2.6.8 and 6.1.1.4'
N N 0.0061 0.0033 'International Tables Vol C Tables 4.2.6.8 and 6.1.1.4'
O O 0.0106 0.0060 'International Tables Vol C Tables 4.2.6.8 and 6.1.1.4'

loop_
_geom_angle_atom_site_label_1
_geom_angle_atom_site_label_2
_geom_angle_atom_site_label_3
_geom_angle
_geom_angle_site_symmetry_1
_geom_angle_site_symmetry_3
C5 O1 C4 104.69(13) . .
C11 O2 C12 105.72(12) . .
C5 N1 C3 107.21(14) . .
C6 N2 C10 115.79(13) . .
C11 N3 C13 107.20(13) . .
N1 C3 C1 108.13(16) . .
N1 C3 C2 109.86(17) . .
N1 C3 C4 102.48(14) . .
C1 C3 C4 112.76(17) . .
C2 C3 C1 111.05(16) . .
C2 C3 C4 112.14(17) . .
O1 C4 C3 104.81(14) . .
O1 C5 C6 117.47(14) . .
N1 C5 O1 119.01(15) . .
N1 C5 C6 123.50(15) . .
N2 C6 C5 117.93(14) . .
N2 C6 C7 124.23(15) . .
C7 C6 C5 117.79(14) . .
C6 C7 C8 119.67(15) . .
C7 C8 C9 116.62(14) . .
C7 C8 C16 121.40(14) . .
C9 C8 C16 121.95(15) . .
C10 C9 C8 119.54(15) . .
N2 C10 C9 124.12(14) . .
N2 C10 C11 116.57(13) . .
C9 C10 C11 119.29(14) . .
O2 C11 C10 116.11(13) . .
N3 C11 O2 118.99(14) . .
N3 C11 C10 124.89(14) . .
O2 C12 C13 104.23(13) . .
N3 C13 C12 102.86(13) . .
N3 C13 C14 108.75(15) . .
N3 C13 C15 109.00(14) . .
C14 C13 C12 112.06(17) . .
C15 C13 C12 112.64(16) . .
C15 C13 C14 111.11(16) . .
C17 C16 C8 121.84(15) . .
C17 C16 C21 117.98(15) . .
C21 C16 C8 120.16(15) . .
C18 C17 C16 120.91(15) . .
C17 C18 C19 121.27(16) . .
C18 C19 C22 121.05(15) . .
C20 C19 C18 117.88(15) . .
C20 C19 C22 121.07(15) . .
C21 C20 C19 120.67(15) . .
C20 C21 C16 121.28(15) . .
C23 C22 C19 120.91(15) . .
C24 C22 C19 121.52(15) 2_776 .
C24 C22 C23 117.57(15) 2_776 .
C24 C23 C22 121.27(16) . .
C23 C24 C22 121.16(16) . 2_776

loop_
_geom_bond_atom_site_label_1
_geom_bond_atom_site_label_2
_geom_bond_distance
_geom_bond_site_symmetry_2
O1 C4 1.452(2) .
O1 C5 1.3562(19) .
O2 C11 1.3391(19) .
O2 C12 1.4611(19) .
N1 C3 1.485(2) .
N1 C5 1.262(2) .
N2 C6 1.339(2) .
N2 C10 1.341(2) .
N3 C11 1.268(2) .
N3 C13 1.491(2) .
C1 C3 1.524(3) .
C2 C3 1.517(3) .
C3 C4 1.540(2) .
C5 C6 1.483(2) .
C6 C7 1.391(2) .
C7 C8 1.391(2) .
C8 C9 1.396(2) .
C8 C16 1.487(2) .
C9 C10 1.393(2) .
C10 C11 1.488(2) .
C12 C13 1.543(2) .
C13 C14 1.524(3) .
C13 C15 1.515(3) .
C16 C17 1.394(2) .
C16 C21 1.397(2) .
C17 C18 1.383(2) .
C18 C19 1.399(2) .
C19 C20 1.399(2) .
C19 C22 1.484(2) .
C20 C21 1.386(2) .
C22 C23 1.400(2) .
C22 C24 1.397(2) 2_776
C23 C24 1.384(2) .
C24 C22 1.397(2) 2_776
O3 C25 1.411(3) .
